data_2230043
loop_
_publ_author_name
'Fun, Hoong-Kun'
'Rosli, Mohd Mustaqim'
Nithinchandra
'Kalluraya, Balakrishna'

_publ_section_title
;
 4-(2-{[4-Amino-6-(4-nitrobenzyl)-5-oxo-4,5-dihydro-1,2,4-triazin-3-yl]sulfanyl}acetyl)-3-phenylsydnone
;
_journal_coeditor_code IS2702
_journal_issue 5
_journal_name_full 'Acta Crystallographica Section E'
_journal_page_first o1196
_journal_paper_doi 10.1107/S1600536811014504
_journal_volume 67
_journal_year 2011
_chemical_formula_iupac 'C20 H15 N7 O6 S'
_chemical_formula_moiety 'C20 H15 N7 O6 S'
_chemical_formula_sum 'C20 H15 N7 O6 S'
_chemical_formula_weight 481.45
_chemical_name_common
;
4-(2-{[4-Amino-6-(4-nitrobenzyl)-5-oxo-4,5-dihydro-1,2,4-
triazin-3-yl]sulfanyl}acetyl)-3-phenylsydnone
;
_chemical_name_systematic
;
4-(2-{[4-Amino-6-(4-nitrobenzyl)-5-oxo-4,5-dihydro-1,2,4-
triazin-3-yl]sulfanyl}acetyl)-3-phenyl-1,2,3-oxadiazol-3-ium-5-olate
;
_space_group_IT_number 2
_symmetry_cell_setting triclinic
_symmetry_space_group_name_Hall '-P 1'
_symmetry_space_group_name_H-M 'P -1'
_atom_sites_solution_hydrogens geom
_atom_sites_solution_primary direct
_atom_sites_solution_secondary difmap
_audit_creation_method SHELXL-97
_cell_angle_alpha 106.3720(10)
_cell_angle_beta 92.4000(10)
_cell_angle_gamma 97.5510(10)
_cell_formula_units_Z 2
_cell_length_a 6.40710(10)
_cell_length_b 10.1629(2)
_cell_length_c 17.1521(3)
_cell_measurement_reflns_used 5430
_cell_measurement_temperature 297(2)
_cell_measurement_theta_max 30.07
_cell_measurement_theta_min 3.70
_cell_volume 1058.61(3)
_computing_cell_refinement 'SAINT (Bruker, 2009)'
_computing_data_collection 'APEX2 (Bruker, 2009)'
_computing_data_reduction 'SAINT (Bruker, 2009)'
_computing_molecular_graphics 'SHELXTL (Sheldrick, 2008)'
_computing_publication_material 'SHELXTL (Sheldrick, 2008) and PLATON (Spek, 2009)'
_computing_structure_refinement 'SHELXTL (Sheldrick, 2008)'
_computing_structure_solution 'SHELXTL (Sheldrick, 2008)'
_diffrn_ambient_temperature 297(2)
_diffrn_measured_fraction_theta_full 0.988
_diffrn_measured_fraction_theta_max 0.988
_diffrn_measurement_device_type
;
Bruker SMART APEXII CCD area-detector
;
_diffrn_measurement_method '\f and \w'
_diffrn_radiation_monochromator graphite
_diffrn_radiation_source 'fine-focus sealed tube'
_diffrn_radiation_type MoK\a
_diffrn_radiation_wavelength 0.71073
_diffrn_reflns_av_R_equivalents 0.0297
_diffrn_reflns_av_sigmaI/netI 0.0326
_diffrn_reflns_limit_h_max 9
_diffrn_reflns_limit_h_min -9
_diffrn_reflns_limit_k_max 15
_diffrn_reflns_limit_k_min -15
_diffrn_reflns_limit_l_max 26
_diffrn_reflns_limit_l_min -26
_diffrn_reflns_number 21821
_diffrn_reflns_theta_full 32.83
_diffrn_reflns_theta_max 32.83
_diffrn_reflns_theta_min 2.11
_diffrn_standards_number 0
_exptl_absorpt_coefficient_mu 0.208
_exptl_absorpt_correction_T_max 0.9648
_exptl_absorpt_correction_T_min 0.9002
_exptl_absorpt_correction_type multi-scan
_exptl_absorpt_process_details '(<i>SADABS</i>; Bruker, 2009)'
_exptl_crystal_colour yellow
_exptl_crystal_density_diffrn 1.510
_exptl_crystal_density_method 'not measured'
_exptl_crystal_description block
_exptl_crystal_F_000 496
_exptl_crystal_size_max 0.51
_exptl_crystal_size_mid 0.34
_exptl_crystal_size_min 0.17
_refine_diff_density_max 0.254
_refine_diff_density_min -0.227
_refine_ls_extinction_method none
_refine_ls_goodness_of_fit_ref 1.036
_refine_ls_hydrogen_treatment mixed
_refine_ls_matrix_type full
_refine_ls_number_parameters 315
_refine_ls_number_reflns 7793
_refine_ls_number_restraints 0
_refine_ls_restrained_S_all 1.036
_refine_ls_R_factor_all 0.0713
_refine_ls_R_factor_gt 0.0467
_refine_ls_shift/su_max 0.000
_refine_ls_shift/su_mean 0.000
_refine_ls_structure_factor_coef Fsqd
_refine_ls_weighting_details 'calc w=1/[\s^2^(Fo^2^)+(0.0615P)^2^+0.0840P] where P=(Fo^2^+2Fc^2^)/3'
_refine_ls_weighting_scheme calc
_refine_ls_wR_factor_gt 0.1170
_refine_ls_wR_factor_ref 0.1313
_reflns_number_gt 5330
_reflns_number_total 7793
_reflns_threshold_expression I>2\s(I)
_cod_data_source_file is2702.cif
_cod_data_source_block I
_cod_database_code 2230043
_cod_database_fobs_code 2230043

loop_
_symmetry_equiv_pos_as_xyz
'x, y, z'
'-x, -y, -z'

loop_
_atom_site_type_symbol
_atom_site_label
_atom_site_fract_x
_atom_site_fract_y
_atom_site_fract_z
_atom_site_U_iso_or_equiv
_atom_site_adp_type
_atom_site_calc_flag
_atom_site_refinement_flags
_atom_site_occupancy
_atom_site_disorder_assembly
_atom_site_disorder_group
S S1 0.76158(5) 0.56912(4) 0.39458(2) 0.04815(10) Uani d . 1 . .
N N1 1.40303(17) 0.45428(11) 0.21692(6) 0.0388(2) Uani d . 1 . .
N N2 1.5454(2) 0.37194(13) 0.20533(8) 0.0525(3) Uani d . 1 . .
N N3 0.73930(15) 0.81262(11) 0.49757(6) 0.0362(2) Uani d . 1 . .
N N4 1.14452(17) 0.85392(13) 0.56156(7) 0.0460(3) Uani d . 1 . .
N N5 1.06998(16) 0.73678(12) 0.49822(7) 0.0430(2) Uani d . 1 . .
N N6 0.8522(4) 0.87248(18) 0.93514(10) 0.0851(6) Uani d . 1 . .
N N7 0.52842(19) 0.77429(15) 0.46377(9) 0.0531(3) Uani d . 1 . .
O O1 1.51411(17) 0.29797(10) 0.26042(7) 0.0531(3) Uani d . 1 . .
O O2 1.29331(18) 0.28459(11) 0.35900(7) 0.0565(3) Uani d . 1 . .
O O3 1.07909(19) 0.62369(11) 0.28170(7) 0.0604(3) Uani d . 1 . .
O O4 0.68160(17) 1.01247(11) 0.58890(6) 0.0536(3) Uani d . 1 . .
O O5 0.6980(4) 0.9118(2) 0.96790(12) 0.1335(8) Uani d . 1 . .
O O6 0.9522(4) 0.7945(2) 0.95653(11) 0.1279(8) Uani d . 1 . .
C C1 1.2266(3) 0.54038(16) 0.11647(9) 0.0520(3) Uani d . 1 . .
H H1A 1.1003 0.4875 0.1210 0.062 Uiso calc R 1 . .
C C2 1.2384(3) 0.61847(18) 0.06204(10) 0.0643(4) Uani d . 1 . .
H H2A 1.1181 0.6198 0.0302 0.077 Uiso calc R 1 . .
C C3 1.4275(3) 0.69420(17) 0.05489(10) 0.0653(5) Uani d . 1 . .
H H3A 1.4347 0.7444 0.0171 0.078 Uiso calc R 1 . .
C C4 1.6052(3) 0.69646(18) 0.10286(11) 0.0660(4) Uani d . 1 . .
H H4A 1.7315 0.7491 0.0980 0.079 Uiso calc R 1 . .
C C5 1.5974(3) 0.62030(16) 0.15882(10) 0.0541(3) Uani d . 1 . .
H H5A 1.7166 0.6213 0.1919 0.065 Uiso calc R 1 . .
C C6 1.4068(2) 0.54316(13) 0.16354(7) 0.0412(3) Uani d . 1 . .
C C7 1.3425(2) 0.33732(13) 0.30715(8) 0.0411(3) Uani d . 1 . .
C C8 1.27298(19) 0.44150(12) 0.27599(7) 0.0352(2) Uani d . 1 . .
C C9 1.1124(2) 0.52770(12) 0.30653(7) 0.0382(2) Uani d . 1 . .
C C10 0.9904(2) 0.48508(14) 0.37157(8) 0.0438(3) Uani d . 1 . .
H H10A 1.0834 0.5066 0.4210 0.053 Uiso calc R 1 . .
H H10B 0.9464 0.3855 0.3535 0.053 Uiso calc R 1 . .
C C11 0.87411(17) 0.71923(13) 0.47012(7) 0.0347(2) Uani d . 1 . .
C C12 0.8018(2) 0.93081(13) 0.56189(7) 0.0380(2) Uani d . 1 . .
C C13 1.0230(2) 0.94417(13) 0.59158(7) 0.0392(3) Uani d . 1 . .
C C14 1.1084(2) 1.06316(14) 0.66524(8) 0.0484(3) Uani d . 1 . .
H H14A 1.0497 1.1456 0.6635 0.058 Uiso calc R 1 . .
H H14B 1.2609 1.0831 0.6662 0.058 Uiso calc R 1 . .
C C15 1.0474(2) 1.02257(13) 0.74039(8) 0.0418(3) Uani d . 1 . .
C C16 0.8680(3) 1.05963(15) 0.77747(9) 0.0516(3) Uani d . 1 . .
H H16A 0.7898 1.1176 0.7592 0.062 Uiso calc R 1 . .
C C17 0.8036(3) 1.01111(17) 0.84163(10) 0.0592(4) Uani d . 1 . .
H H17A 0.6821 1.0350 0.8663 0.071 Uiso calc R 1 . .
C C18 0.9234(3) 0.92666(15) 0.86812(9) 0.0575(4) Uani d . 1 . .
C C19 1.1038(3) 0.89030(17) 0.83385(10) 0.0652(5) Uani d . 1 . .
H H19A 1.1834 0.8342 0.8533 0.078 Uiso calc R 1 . .
C C20 1.1651(3) 0.93889(16) 0.76961(9) 0.0559(4) Uani d . 1 . .
H H20A 1.2875 0.9151 0.7455 0.067 Uiso calc R 1 . .
H H2N7 0.492(3) 0.848(2) 0.4511(12) 0.084(6) Uiso d . 1 . .
H H1N7 0.456(3) 0.764(2) 0.5051(13) 0.077(6) Uiso d . 1 . .

loop_
_atom_site_aniso_label
_atom_site_aniso_U_11
_atom_site_aniso_U_22
_atom_site_aniso_U_33
_atom_site_aniso_U_12
_atom_site_aniso_U_13
_atom_site_aniso_U_23
S1 0.03577(16) 0.0519(2) 0.0551(2) 0.01356(13) 0.00911(13) 0.00898(15)
N1 0.0436(5) 0.0376(5) 0.0387(5) 0.0140(4) 0.0093(4) 0.0123(4)
N2 0.0569(7) 0.0522(7) 0.0586(7) 0.0271(5) 0.0224(6) 0.0211(6)
N3 0.0302(4) 0.0467(5) 0.0407(5) 0.0173(4) 0.0105(4) 0.0210(4)
N4 0.0339(5) 0.0572(7) 0.0483(6) 0.0106(5) 0.0098(4) 0.0150(5)
N5 0.0310(5) 0.0536(6) 0.0477(6) 0.0155(4) 0.0102(4) 0.0147(5)
N6 0.1383(18) 0.0596(9) 0.0504(8) -0.0176(10) 0.0025(10) 0.0201(7)
N7 0.0326(5) 0.0653(8) 0.0628(8) 0.0238(5) 0.0036(5) 0.0135(6)
O1 0.0586(6) 0.0485(5) 0.0657(6) 0.0301(5) 0.0198(5) 0.0259(5)
O2 0.0658(7) 0.0529(6) 0.0680(6) 0.0225(5) 0.0167(5) 0.0374(5)
O3 0.0766(7) 0.0571(6) 0.0694(7) 0.0392(6) 0.0293(6) 0.0371(5)
O4 0.0598(6) 0.0541(6) 0.0554(6) 0.0336(5) 0.0097(5) 0.0177(5)
O5 0.181(2) 0.1328(17) 0.1005(13) 0.0027(15) 0.0624(14) 0.0588(12)
O6 0.212(2) 0.1014(12) 0.0919(11) 0.0126(13) 0.0041(13) 0.0687(11)
C1 0.0579(8) 0.0514(8) 0.0478(7) 0.0030(6) -0.0001(6) 0.0193(6)
C2 0.0845(12) 0.0638(10) 0.0494(8) 0.0089(9) -0.0052(8) 0.0264(7)
C3 0.0971(14) 0.0556(9) 0.0515(8) 0.0105(9) 0.0159(9) 0.0280(7)
C4 0.0753(11) 0.0606(10) 0.0676(10) 0.0017(8) 0.0239(9) 0.0287(8)
C5 0.0531(8) 0.0571(8) 0.0553(8) 0.0070(7) 0.0109(6) 0.0209(7)
C6 0.0510(7) 0.0393(6) 0.0364(6) 0.0113(5) 0.0102(5) 0.0131(5)
C7 0.0440(6) 0.0350(6) 0.0491(7) 0.0139(5) 0.0080(5) 0.0157(5)
C8 0.0373(6) 0.0334(5) 0.0390(6) 0.0113(4) 0.0073(4) 0.0139(4)
C9 0.0417(6) 0.0365(6) 0.0401(6) 0.0141(5) 0.0074(5) 0.0126(5)
C10 0.0462(7) 0.0436(7) 0.0486(7) 0.0187(5) 0.0152(5) 0.0178(5)
C11 0.0305(5) 0.0442(6) 0.0386(5) 0.0149(4) 0.0137(4) 0.0211(5)
C12 0.0436(6) 0.0423(6) 0.0388(6) 0.0177(5) 0.0119(5) 0.0230(5)
C13 0.0400(6) 0.0438(6) 0.0413(6) 0.0083(5) 0.0116(5) 0.0221(5)
C14 0.0534(8) 0.0445(7) 0.0499(7) 0.0040(6) 0.0077(6) 0.0190(6)
C15 0.0499(7) 0.0350(6) 0.0403(6) 0.0085(5) 0.0014(5) 0.0102(5)
C16 0.0597(9) 0.0499(8) 0.0527(8) 0.0211(6) 0.0097(6) 0.0205(6)
C17 0.0697(10) 0.0567(9) 0.0513(8) 0.0109(7) 0.0181(7) 0.0132(7)
C18 0.0912(12) 0.0417(7) 0.0373(6) -0.0004(7) 0.0020(7) 0.0130(5)
C19 0.0953(13) 0.0524(8) 0.0544(9) 0.0241(9) -0.0070(9) 0.0219(7)
C20 0.0632(9) 0.0554(8) 0.0547(8) 0.0252(7) 0.0043(7) 0.0177(7)

loop_
_atom_type_symbol
_atom_type_description
_atom_type_scat_dispersion_real
_atom_type_scat_dispersion_imag
_atom_type_scat_source
C C 0.0033 0.0016 'International Tables Vol C Tables 4.2.6.8 and 6.1.1.4'
H H 0.0000 0.0000 'International Tables Vol C Tables 4.2.6.8 and 6.1.1.4'
N N 0.0061 0.0033 'International Tables Vol C Tables 4.2.6.8 and 6.1.1.4'
O O 0.0106 0.0060 'International Tables Vol C Tables 4.2.6.8 and 6.1.1.4'
S S 0.1246 0.1234 'International Tables Vol C Tables 4.2.6.8 and 6.1.1.4'

loop_
_geom_angle_atom_site_label_1
_geom_angle_atom_site_label_2
_geom_angle_atom_site_label_3
_geom_angle_site_symmetry_1
_geom_angle_site_symmetry_3
_geom_angle
_geom_angle_publ_flag
C11 S1 C10 . . 100.23(6) ?
N2 N1 C8 . . 114.78(10) ?
N2 N1 C6 . . 114.59(10) ?
C8 N1 C6 . . 130.62(10) ?
N1 N2 O1 . . 105.29(10) ?
C11 N3 C12 . . 121.18(10) ?
C11 N3 N7 . . 116.60(11) ?
C12 N3 N7 . . 121.80(10) ?
C13 N4 N5 . . 120.91(11) ?
C11 N5 N4 . . 118.18(11) ?
O6 N6 O5 . . 122.9(2) ?
O6 N6 C18 . . 118.8(2) ?
O5 N6 C18 . . 118.2(2) ?
N3 N7 H2N7 . . 106.2(14) ?
N3 N7 H1N7 . . 104.2(14) ?
H2N7 N7 H1N7 . . 107.5(19) ?
N2 O1 C7 . . 110.84(9) ?
C6 C1 C2 . . 118.12(15) ?
C6 C1 H1A . . 120.9 ?
C2 C1 H1A . . 120.9 ?
C3 C2 C1 . . 120.27(16) ?
C3 C2 H2A . . 119.9 ?
C1 C2 H2A . . 119.9 ?
C4 C3 C2 . . 120.72(14) ?
C4 C3 H3A . . 119.6 ?
C2 C3 H3A . . 119.6 ?
C3 C4 C5 . . 120.24(16) ?
C3 C4 H4A . . 119.9 ?
C5 C4 H4A . . 119.9 ?
C6 C5 C4 . . 117.79(16) ?
C6 C5 H5A . . 121.1 ?
C4 C5 H5A . . 121.1 ?
C1 C6 C5 . . 122.84(13) ?
C1 C6 N1 . . 119.32(12) ?
C5 C6 N1 . . 117.71(13) ?
O2 C7 O1 . . 120.32(11) ?
O2 C7 C8 . . 136.17(13) ?
O1 C7 C8 . . 103.50(10) ?
N1 C8 C7 . . 105.59(10) ?
N1 C8 C9 . . 126.62(10) ?
C7 C8 C9 . . 127.47(11) ?
O3 C9 C8 . . 122.84(12) ?
O3 C9 C10 . . 123.28(11) ?
C8 C9 C10 . . 113.88(10) ?
C9 C10 S1 . . 113.41(9) ?
C9 C10 H10A . . 108.9 ?
S1 C10 H10A . . 108.9 ?
C9 C10 H10B . . 108.9 ?
S1 C10 H10B . . 108.9 ?
H10A C10 H10B . . 107.7 ?
N5 C11 N3 . . 123.75(12) ?
N5 C11 S1 . . 121.37(9) ?
N3 C11 S1 . . 114.86(9) ?
O4 C12 N3 . . 122.00(12) ?
O4 C12 C13 . . 125.50(12) ?
N3 C12 C13 . . 112.50(10) ?
N4 C13 C12 . . 123.40(12) ?
N4 C13 C14 . . 118.21(12) ?
C12 C13 C14 . . 118.20(11) ?
C13 C14 C15 . . 108.09(10) ?
C13 C14 H14A . . 110.1 ?
C15 C14 H14A . . 110.1 ?
C13 C14 H14B . . 110.1 ?
C15 C14 H14B . . 110.1 ?
H14A C14 H14B . . 108.4 ?
C16 C15 C20 . . 119.09(13) ?
C16 C15 C14 . . 121.16(12) ?
C20 C15 C14 . . 119.60(13) ?
C15 C16 C17 . . 120.48(14) ?
C15 C16 H16A . . 119.8 ?
C17 C16 H16A . . 119.8 ?
C18 C17 C16 . . 118.61(16) ?
C18 C17 H17A . . 120.7 ?
C16 C17 H17A . . 120.7 ?
C19 C18 C17 . . 122.36(14) ?
C19 C18 N6 . . 119.06(17) ?
C17 C18 N6 . . 118.58(19) ?
C18 C19 C20 . . 118.29(15) ?
C18 C19 H19A . . 120.9 ?
C20 C19 H19A . . 120.9 ?
C19 C20 C15 . . 121.14(16) ?
C19 C20 H20A . . 119.4 ?
C15 C20 H20A . . 119.4 ?

loop_
_geom_bond_atom_site_label_1
_geom_bond_atom_site_label_2
_geom_bond_site_symmetry_2
_geom_bond_distance
_geom_bond_publ_flag
S1 C11 . 1.7448(13) ?
S1 C10 . 1.7951(13) ?
N1 N2 . 1.3013(15) ?
N1 C8 . 1.3616(15) ?
N1 C6 . 1.4550(16) ?
N2 O1 . 1.3693(15) ?
N3 C11 . 1.3660(14) ?
N3 C12 . 1.3820(17) ?
N3 N7 . 1.4079(15) ?
N4 C13 . 1.2914(17) ?
N4 N5 . 1.3797(16) ?
N5 C11 . 1.2966(15) ?
N6 O6 . 1.205(3) ?
N6 O5 . 1.214(3) ?
N6 C18 . 1.472(2) ?
N7 H2N7 . 0.90(2) ?
N7 H1N7 . 0.89(2) ?
O1 C7 . 1.4212(16) ?
O2 C7 . 1.1937(16) ?
O3 C9 . 1.2083(15) ?
O4 C12 . 1.2156(15) ?
C1 C6 . 1.373(2) ?
C1 C2 . 1.384(2) ?
C1 H1A . 0.9300 ?
C2 C3 . 1.377(3) ?
C2 H2A . 0.9300 ?
C3 C4 . 1.370(3) ?
C3 H3A . 0.9300 ?
C4 C5 . 1.391(2) ?
C4 H4A . 0.9300 ?
C5 C6 . 1.380(2) ?
C5 H5A . 0.9300 ?
C7 C8 . 1.4242(16) ?
C8 C9 . 1.4572(16) ?
C9 C10 . 1.5165(17) ?
C10 H10A . 0.9700 ?
C10 H10B . 0.9700 ?
C12 C13 . 1.4615(18) ?
C13 C14 . 1.5049(19) ?
C14 C15 . 1.5112(18) ?
C14 H14A . 0.9700 ?
C14 H14B . 0.9700 ?
C15 C16 . 1.381(2) ?
C15 C20 . 1.3856(19) ?
C16 C17 . 1.384(2) ?
C16 H16A . 0.9300 ?
C17 C18 . 1.377(2) ?
C17 H17A . 0.9300 ?
C18 C19 . 1.366(3) ?
C19 C20 . 1.380(2) ?
C19 H19A . 0.9300 ?
C20 H20A . 0.9300 ?

loop_
_geom_hbond_atom_site_label_D
_geom_hbond_atom_site_label_H
_geom_hbond_atom_site_label_A
_geom_hbond_site_symmetry_A
_geom_hbond_distance_DH
_geom_hbond_distance_HA
_geom_hbond_distance_DA
_geom_hbond_angle_DHA
_geom_hbond_publ_flag
N7 H2N7 O4 2_676 0.89(2) 2.15(2) 3.0152(19) 163.5(18) yes
N7 H1N7 N4 1_455 0.89(2) 2.43(2) 3.1019(17) 133.1(17) yes
N7 H1N7 N5 1_455 0.89(2) 2.45(2) 3.0166(16) 122.5(16) yes
C3 H3A O5 1_654 0.9300 2.5700 3.345(3) 141.00 yes
C14 H14A O3 2_776 0.9700 2.5300 3.4443(18) 157.00 yes

loop_
_geom_torsion_atom_site_label_1
_geom_torsion_atom_site_label_2
_geom_torsion_atom_site_label_3
_geom_torsion_atom_site_label_4
_geom_torsion_site_symmetry_1
_geom_torsion_site_symmetry_2
_geom_torsion_site_symmetry_3
_geom_torsion_site_symmetry_4
_geom_torsion
_geom_torsion_publ_flag
C8 N1 N2 O1 . . . . -0.65(15) ?
C6 N1 N2 O1 . . . . -179.61(10) ?
C13 N4 N5 C11 . . . . -0.56(18) ?
N1 N2 O1 C7 . . . . 0.50(15) ?
C6 C1 C2 C3 . . . . 1.2(3) ?
C1 C2 C3 C4 . . . . -1.7(3) ?
C2 C3 C4 C5 . . . . 0.9(3) ?
C3 C4 C5 C6 . . . . 0.4(3) ?
C2 C1 C6 C5 . . . . 0.1(2) ?
C2 C1 C6 N1 . . . . -175.51(14) ?
C4 C5 C6 C1 . . . . -0.9(2) ?
C4 C5 C6 N1 . . . . 174.80(13) ?
N2 N1 C6 C1 . . . . 124.32(14) ?
C8 N1 C6 C1 . . . . -54.43(19) ?
N2 N1 C6 C5 . . . . -51.51(17) ?
C8 N1 C6 C5 . . . . 129.74(15) ?
N2 O1 C7 O2 . . . . -179.23(13) ?
N2 O1 C7 C8 . . . . -0.19(14) ?
N2 N1 C8 C7 . . . . 0.54(15) ?
C6 N1 C8 C7 . . . . 179.29(12) ?
N2 N1 C8 C9 . . . . 174.43(12) ?
C6 N1 C8 C9 . . . . -6.8(2) ?
O2 C7 C8 N1 . . . . 178.62(16) ?
O1 C7 C8 N1 . . . . -0.19(13) ?
O2 C7 C8 C9 . . . . 4.8(3) ?
O1 C7 C8 C9 . . . . -174.00(12) ?
N1 C8 C9 O3 . . . . -0.7(2) ?
C7 C8 C9 O3 . . . . 171.92(13) ?
N1 C8 C9 C10 . . . . 178.87(12) ?
C7 C8 C9 C10 . . . . -8.56(19) ?
O3 C9 C10 S1 . . . . 10.82(18) ?
C8 C9 C10 S1 . . . . -168.69(9) ?
C11 S1 C10 C9 . . . . -88.06(10) ?
N4 N5 C11 N3 . . . . 2.54(18) ?
N4 N5 C11 S1 . . . . -175.89(9) ?
C12 N3 C11 N5 . . . . -3.89(17) ?
N7 N3 C11 N5 . . . . -176.56(12) ?
C12 N3 C11 S1 . . . . 174.64(8) ?
N7 N3 C11 S1 . . . . 1.97(14) ?
C10 S1 C11 N5 . . . . -5.61(11) ?
C10 S1 C11 N3 . . . . 175.82(8) ?
C11 N3 C12 O4 . . . . -177.39(11) ?
N7 N3 C12 O4 . . . . -5.09(18) ?
C11 N3 C12 C13 . . . . 2.88(15) ?
N7 N3 C12 C13 . . . . 175.17(11) ?
N5 N4 C13 C12 . . . . -0.10(18) ?
N5 N4 C13 C14 . . . . 174.79(11) ?
O4 C12 C13 N4 . . . . 179.22(12) ?
N3 C12 C13 N4 . . . . -1.05(16) ?
O4 C12 C13 C14 . . . . 4.33(18) ?
N3 C12 C13 C14 . . . . -175.94(10) ?
N4 C13 C14 C15 . . . . -92.98(14) ?
C12 C13 C14 C15 . . . . 82.18(14) ?
C13 C14 C15 C16 . . . . -94.98(15) ?
C13 C14 C15 C20 . . . . 80.63(16) ?
C20 C15 C16 C17 . . . . -1.6(2) ?
C14 C15 C16 C17 . . . . 174.06(13) ?
C15 C16 C17 C18 . . . . 0.7(2) ?
C16 C17 C18 C19 . . . . 0.6(2) ?
C16 C17 C18 N6 . . . . -178.61(14) ?
O6 N6 C18 C19 . . . . -1.9(3) ?
O5 N6 C18 C19 . . . . 176.04(19) ?
O6 N6 C18 C17 . . . . 177.31(17) ?
O5 N6 C18 C17 . . . . -4.7(3) ?
C17 C18 C19 C20 . . . . -1.0(3) ?
N6 C18 C19 C20 . . . . 178.23(14) ?
C18 C19 C20 C15 . . . . 0.1(2) ?
C16 C15 C20 C19 . . . . 1.2(2) ?
C14 C15 C20 C19 . . . . -174.51(14) ?

loop_
_cod_related_entry_id
_cod_related_entry_database
_cod_related_entry_code
1 ChemSpider 24718606
